data_2229599
loop_
_publ_author_name
'Shakuntala, K.'
'Foro, Sabine'
'Gowda, B. Thimme'

_publ_section_title
;
 2,5-Dichloroanilinium 4-chlorobenzenesulfonate
;
_journal_coeditor_code BT5496
_journal_issue 4
_journal_name_full 'Acta Crystallographica Section E'
_journal_page_first o967
_journal_paper_doi 10.1107/S1600536811010518
_journal_volume 67
_journal_year 2011
_chemical_formula_iupac 'C6 H6 Cl2 N +, C6 H4 Cl O3 S -'
_chemical_formula_moiety 'C6 H6 Cl2 N +, C6 H4 Cl O3 S -'
_chemical_formula_sum 'C12 H10 Cl3 N O3 S'
_chemical_formula_weight 354.62
_chemical_name_systematic
;
2,5-Dichloroanilinium 4-chlorobenzenesulfonate
;
_space_group_IT_number 11
_symmetry_cell_setting monoclinic
_symmetry_space_group_name_Hall '-P 2yb'
_symmetry_space_group_name_H-M 'P 1 21/m 1'
_atom_sites_solution_hydrogens geom
_atom_sites_solution_primary direct
_atom_sites_solution_secondary difmap
_audit_creation_method SHELXL-97
_cell_angle_alpha 90.00
_cell_angle_beta 94.260(10)
_cell_angle_gamma 90.00
_cell_formula_units_Z 2
_cell_length_a 9.7920(10)
_cell_length_b 6.8020(10)
_cell_length_c 10.8790(10)
_cell_measurement_reflns_used 1811
_cell_measurement_temperature 293(2)
_cell_measurement_theta_max 27.77
_cell_measurement_theta_min 2.69
_cell_volume 722.60(15)
_computing_cell_refinement
;
CrysAlis RED (Oxford Diffraction, 2009)
;
_computing_data_collection
;
CrysAlis CCD (Oxford Diffraction, 2009)
;
_computing_data_reduction
;
CrysAlis RED (Oxford Diffraction, 2009)
;
_computing_molecular_graphics 'PLATON (Spek, 2009)'
_computing_publication_material 'SHELXL97 (Sheldrick, 2008)'
_computing_structure_refinement 'SHELXL97 (Sheldrick, 2008)'
_computing_structure_solution 'SHELXS97 (Sheldrick, 2008)'
_diffrn_ambient_temperature 293(2)
_diffrn_measured_fraction_theta_full 0.999
_diffrn_measured_fraction_theta_max 0.999
_diffrn_measurement_device_type
;
Oxford Diffraction Xcalibur diffractometer
with a Sapphire CCD detector
;
_diffrn_measurement_method
;
Rotation method data acquisition using \w
;
_diffrn_radiation_monochromator graphite
_diffrn_radiation_source 'fine-focus sealed tube'
_diffrn_radiation_type MoK\a
_diffrn_radiation_wavelength 0.71073
_diffrn_reflns_av_R_equivalents 0.0119
_diffrn_reflns_av_sigmaI/netI 0.0132
_diffrn_reflns_limit_h_max 12
_diffrn_reflns_limit_h_min -12
_diffrn_reflns_limit_k_max 6
_diffrn_reflns_limit_k_min -8
_diffrn_reflns_limit_l_max 10
_diffrn_reflns_limit_l_min -13
_diffrn_reflns_number 2700
_diffrn_reflns_theta_full 26.37
_diffrn_reflns_theta_max 26.37
_diffrn_reflns_theta_min 2.70
_diffrn_standards_decay_% 0
_exptl_absorpt_coefficient_mu 0.783
_exptl_absorpt_correction_T_max 0.8344
_exptl_absorpt_correction_T_min 0.7448
_exptl_absorpt_correction_type multi-scan
_exptl_absorpt_process_details
;
(CrysAlis RED; Oxford Diffraction, 2009)
;
_exptl_crystal_colour colourless
_exptl_crystal_density_diffrn 1.630
_exptl_crystal_density_method 'not measured'
_exptl_crystal_description prism
_exptl_crystal_F_000 360
_exptl_crystal_size_max 0.40
_exptl_crystal_size_mid 0.34
_exptl_crystal_size_min 0.24
_refine_diff_density_max 0.394
_refine_diff_density_min -0.392
_refine_ls_extinction_coef 0.036(4)
_refine_ls_extinction_expression Fc^*^=kFc[1+0.001xFc^2^\l^3^/sin(2\q)]^-1/4^
_refine_ls_extinction_method 'SHELXL97 (Sheldrick, 2008)'
_refine_ls_goodness_of_fit_ref 1.024
_refine_ls_hydrogen_treatment mixed
_refine_ls_matrix_type full
_refine_ls_number_parameters 124
_refine_ls_number_reflns 1603
_refine_ls_number_restraints 2
_refine_ls_restrained_S_all 1.024
_refine_ls_R_factor_all 0.0415
_refine_ls_R_factor_gt 0.0368
_refine_ls_shift/su_max 0.023
_refine_ls_shift/su_mean 0.003
_refine_ls_structure_factor_coef Fsqd
_refine_ls_weighting_details 'calc w=1/[\s^2^(Fo^2^)+(0.0626P)^2^+0.4408P] where P=(Fo^2^+2Fc^2^)/3'
_refine_ls_weighting_scheme calc
_refine_ls_wR_factor_gt 0.1032
_refine_ls_wR_factor_ref 0.1071
_reflns_number_gt 1439
_reflns_number_total 1603
_reflns_threshold_expression I>2\s(I)
_cod_data_source_file bt5496.cif
_cod_data_source_block I
_cod_original_sg_symbol_H-M 'P 21/m'
_cod_database_code 2229599
_cod_database_fobs_code 2229599

loop_
_symmetry_equiv_pos_as_xyz
'x, y, z'
'-x, y+1/2, -z'
'-x, -y, -z'
'x, -y-1/2, z'

loop_
_atom_site_type_symbol
_atom_site_label
_atom_site_fract_x
_atom_site_fract_y
_atom_site_fract_z
_atom_site_U_iso_or_equiv
_atom_site_adp_type
_atom_site_calc_flag
_atom_site_refinement_flags
_atom_site_occupancy
_atom_site_disorder_assembly
_atom_site_disorder_group
Cl Cl1 0.87369(7) 0.7500 0.13209(9) 0.0577(3) Uani d S 1 . .
S S1 0.23468(6) 0.7500 0.11153(5) 0.0274(2) Uani d S 1 . .
O O1 0.19906(14) 0.5759(2) 0.17720(16) 0.0519(4) Uani d . 1 . .
O O2 0.1854(2) 0.7500 -0.01564(19) 0.0575(7) Uani d S 1 . .
C C1 0.4152(2) 0.7500 0.1146(2) 0.0277(5) Uani d S 1 . .
C C2 0.4901(3) 0.7500 0.2257(3) 0.0740(15) Uani d S 1 . .
H H2 0.4454 0.7500 0.2982 0.089 Uiso calc SR 1 . .
C C3 0.6311(3) 0.7500 0.2313(3) 0.0833(17) Uani d S 1 . .
H H3 0.6818 0.7500 0.3071 0.100 Uiso calc SR 1 . .
C C4 0.6952(3) 0.7500 0.1251(3) 0.0398(7) Uani d S 1 . .
C C5 0.6231(3) 0.7500 0.0130(3) 0.0406(7) Uani d S 1 . .
H H5 0.6684 0.7500 -0.0592 0.049 Uiso calc SR 1 . .
C C6 0.4811(3) 0.7500 0.0082(3) 0.0372(6) Uani d S 1 . .
H H6 0.4307 0.7500 -0.0677 0.045 Uiso calc SR 1 . .
Cl Cl2 -0.23538(8) 0.7500 0.58953(8) 0.0540(3) Uani d S 1 . .
Cl Cl3 0.39589(11) 0.7500 0.57932(12) 0.0947(5) Uani d S 1 . .
N N1 -0.0373(2) 0.7500 0.8143(2) 0.0293(5) Uani d SD 1 . .
H H11N -0.0933(19) 0.852(3) 0.8172(19) 0.035 Uiso d D 1 . .
H H12N 0.027(3) 0.7500 0.876(2) 0.035 Uiso d SD 1 . .
C C7 0.0232(3) 0.7500 0.6963(2) 0.0298(5) Uani d S 1 . .
C C8 -0.0594(3) 0.7500 0.5875(3) 0.0365(6) Uani d S 1 . .
C C9 0.0000(4) 0.7500 0.4767(3) 0.0487(8) Uani d S 1 . .
H H9 -0.0552 0.7500 0.4033 0.058 Uiso calc SR 1 . .
C C10 0.1392(4) 0.7500 0.4734(3) 0.0530(9) Uani d S 1 . .
H H10 0.1790 0.7500 0.3984 0.064 Uiso calc SR 1 . .
C C11 0.2195(4) 0.7500 0.5822(3) 0.0504(8) Uani d S 1 . .
C C12 0.1633(3) 0.7500 0.6941(3) 0.0425(7) Uani d S 1 . .
H H12 0.2190 0.7500 0.7672 0.051 Uiso calc SR 1 . .

loop_
_atom_site_aniso_label
_atom_site_aniso_U_11
_atom_site_aniso_U_22
_atom_site_aniso_U_33
_atom_site_aniso_U_12
_atom_site_aniso_U_13
_atom_site_aniso_U_23
Cl1 0.0194(3) 0.0852(7) 0.0683(6) 0.000 0.0028(3) 0.000
S1 0.0183(3) 0.0362(4) 0.0279(3) 0.000 0.0028(2) 0.000
O1 0.0376(8) 0.0493(9) 0.0692(10) -0.0112(7) 0.0078(7) 0.0157(8)
O2 0.0271(10) 0.114(2) 0.0306(10) 0.000 -0.0029(8) 0.000
C1 0.0217(11) 0.0327(13) 0.0290(12) 0.000 0.0029(9) 0.000
C2 0.0256(15) 0.167(5) 0.0293(14) 0.000 0.0043(12) 0.000
C3 0.0268(15) 0.187(5) 0.0349(16) 0.000 -0.0058(13) 0.000
C4 0.0198(12) 0.0510(17) 0.0487(16) 0.000 0.0037(11) 0.000
C5 0.0269(13) 0.0555(18) 0.0406(15) 0.000 0.0113(11) 0.000
C6 0.0257(13) 0.0556(17) 0.0304(12) 0.000 0.0033(10) 0.000
Cl2 0.0422(4) 0.0676(6) 0.0495(5) 0.000 -0.0150(3) 0.000
Cl3 0.0499(6) 0.1572(13) 0.0820(7) 0.000 0.0370(5) 0.000
N1 0.0267(10) 0.0344(12) 0.0268(10) 0.000 0.0009(8) 0.000
C7 0.0338(13) 0.0290(13) 0.0267(12) 0.000 0.0040(10) 0.000
C8 0.0450(16) 0.0314(14) 0.0323(13) 0.000 -0.0029(11) 0.000
C9 0.072(2) 0.0452(17) 0.0279(14) 0.000 -0.0037(14) 0.000
C10 0.078(2) 0.0502(19) 0.0336(15) 0.000 0.0208(15) 0.000
C11 0.0479(18) 0.057(2) 0.0484(17) 0.000 0.0202(14) 0.000
C12 0.0368(15) 0.0563(19) 0.0348(14) 0.000 0.0054(11) 0.000

loop_
_atom_type_symbol
_atom_type_description
_atom_type_scat_dispersion_real
_atom_type_scat_dispersion_imag
_atom_type_scat_source
C C 0.0033 0.0016 'International Tables Vol C Tables 4.2.6.8 and 6.1.1.4'
H H 0.0000 0.0000 'International Tables Vol C Tables 4.2.6.8 and 6.1.1.4'
Cl Cl 0.1484 0.1585 'International Tables Vol C Tables 4.2.6.8 and 6.1.1.4'
N N 0.0061 0.0033 'International Tables Vol C Tables 4.2.6.8 and 6.1.1.4'
O O 0.0106 0.0060 'International Tables Vol C Tables 4.2.6.8 and 6.1.1.4'
S S 0.1246 0.1234 'International Tables Vol C Tables 4.2.6.8 and 6.1.1.4'

loop_
_geom_angle_atom_site_label_1
_geom_angle_atom_site_label_2
_geom_angle_atom_site_label_3
_geom_angle_site_symmetry_1
_geom_angle_site_symmetry_3
_geom_angle
_geom_angle_publ_flag
O2 S1 O1 . 4_575 113.77(8) ?
O2 S1 O1 . . 113.77(8) ?
O1 S1 O1 4_575 . 110.72(14) ?
O2 S1 C1 . . 106.49(12) ?
O1 S1 C1 4_575 . 105.65(8) ?
O1 S1 C1 . . 105.65(8) ?
C6 C1 C2 . . 119.6(2) ?
C6 C1 S1 . . 121.2(2) ?
C2 C1 S1 . . 119.2(2) ?
C1 C2 C3 . . 120.6(3) ?
C1 C2 H2 . . 119.7 ?
C3 C2 H2 . . 119.7 ?
C4 C3 C2 . . 119.2(3) ?
C4 C3 H3 . . 120.4 ?
C2 C3 H3 . . 120.4 ?
C3 C4 C5 . . 121.4(3) ?
C3 C4 Cl1 . . 119.3(2) ?
C5 C4 Cl1 . . 119.3(2) ?
C4 C5 C6 . . 119.0(3) ?
C4 C5 H5 . . 120.5 ?
C6 C5 H5 . . 120.5 ?
C1 C6 C5 . . 120.2(3) ?
C1 C6 H6 . . 119.9 ?
C5 C6 H6 . . 119.9 ?
C7 N1 H11N . . 109.0(14) ?
C7 N1 H12N . . 111(2) ?
H11N N1 H12N . . 112.4(18) ?
C12 C7 C8 . . 120.5(3) ?
C12 C7 N1 . . 119.2(2) ?
C8 C7 N1 . . 120.3(2) ?
C9 C8 C7 . . 119.4(3) ?
C9 C8 Cl2 . . 119.9(2) ?
C7 C8 Cl2 . . 120.7(2) ?
C10 C9 C8 . . 120.6(3) ?
C10 C9 H9 . . 119.7 ?
C8 C9 H9 . . 119.7 ?
C11 C10 C9 . . 119.1(3) ?
C11 C10 H10 . . 120.4 ?
C9 C10 H10 . . 120.4 ?
C10 C11 C12 . . 121.6(3) ?
C10 C11 Cl3 . . 119.6(3) ?
C12 C11 Cl3 . . 118.9(3) ?
C11 C12 C7 . . 118.8(3) ?
C11 C12 H12 . . 120.6 ?
C7 C12 H12 . . 120.6 ?

loop_
_geom_bond_atom_site_label_1
_geom_bond_atom_site_label_2
_geom_bond_site_symmetry_2
_geom_bond_distance
_geom_bond_publ_flag
Cl1 C4 . 1.744(3) ?
S1 O2 . 1.431(2) ?
S1 O1 4_575 1.4390(16) ?
S1 O1 . 1.4390(16) ?
S1 C1 . 1.766(2) ?
C1 C6 . 1.367(4) ?
C1 C2 . 1.366(4) ?
C2 C3 . 1.378(4) ?
C2 H2 . 0.9300 ?
C3 C4 . 1.355(5) ?
C3 H3 . 0.9300 ?
C4 C5 . 1.363(4) ?
C5 C6 . 1.387(4) ?
C5 H5 . 0.9300 ?
C6 H6 . 0.9300 ?
Cl2 C8 . 1.725(3) ?
Cl3 C11 . 1.730(4) ?
N1 C7 . 1.453(3) ?
N1 H11N . 0.884(15) ?
N1 H12N . 0.886(18) ?
C7 C12 . 1.373(4) ?
C7 C8 . 1.383(4) ?
C8 C9 . 1.377(4) ?
C9 C10 . 1.367(5) ?
C9 H9 . 0.9300 ?
C10 C11 . 1.371(5) ?
C10 H10 . 0.9300 ?
C11 C12 . 1.374(4) ?
C12 H12 . 0.9300 ?

loop_
_geom_hbond_atom_site_label_D
_geom_hbond_atom_site_label_H
_geom_hbond_atom_site_label_A
_geom_hbond_site_symmetry_A
_geom_hbond_distance_DH
_geom_hbond_distance_HA
_geom_hbond_distance_DA
_geom_hbond_angle_DHA
N1 H11N O1 2_556 0.884(15) 1.848(15) 2.730(2) 176(2)
N1 H12N O2 1_556 0.886(18) 1.876(19) 2.753(3) 170(3)

loop_
_geom_torsion_atom_site_label_1
_geom_torsion_atom_site_label_2
_geom_torsion_atom_site_label_3
_geom_torsion_atom_site_label_4
_geom_torsion_site_symmetry_1
_geom_torsion_site_symmetry_2
_geom_torsion_site_symmetry_3
_geom_torsion_site_symmetry_4
_geom_torsion
_geom_torsion_publ_flag
O2 S1 C1 C6 . . . . 0.0 ?
O1 S1 C1 C6 4_575 . . . -121.30(8) ?
O1 S1 C1 C6 . . . . 121.30(8) ?
O2 S1 C1 C2 . . . . 180.0 ?
O1 S1 C1 C2 4_575 . . . 58.70(8) ?
O1 S1 C1 C2 . . . . -58.70(8) ?
C6 C1 C2 C3 . . . . 0.0 ?
S1 C1 C2 C3 . . . . 180.0 ?
C1 C2 C3 C4 . . . . 0.0 ?
C2 C3 C4 C5 . . . . 0.0 ?
C2 C3 C4 Cl1 . . . . 180.0 ?
C3 C4 C5 C6 . . . . 0.0 ?
Cl1 C4 C5 C6 . . . . 180.0 ?
C2 C1 C6 C5 . . . . 0.0 ?
S1 C1 C6 C5 . . . . 180.0 ?
C4 C5 C6 C1 . . . . 0.0 ?
C12 C7 C8 C9 . . . . 0.0000(10) ?
N1 C7 C8 C9 . . . . 180.0 ?
C12 C7 C8 Cl2 . . . . 180.0 ?
N1 C7 C8 Cl2 . . . . 0.0 ?
C7 C8 C9 C10 . . . . 0.0000(10) ?
Cl2 C8 C9 C10 . . . . 180.0 ?
C8 C9 C10 C11 . . . . 0.0 ?
C9 C10 C11 C12 . . . . 0.0000(10) ?
C9 C10 C11 Cl3 . . . . 180.0 ?
C10 C11 C12 C7 . . . . 0.0000(10) ?
Cl3 C11 C12 C7 . . . . 180.0 ?
C8 C7 C12 C11 . . . . 0.0 ?
N1 C7 C12 C11 . . . . 180.0 ?
